data_4135344
loop_
_publ_author_name
'Wu, Yitao'
'Zhou, Jiong'
'Li, Errui'
'Wang, Mengbin'
'Jie, Kecheng'
'Zhu, Huangtianzhi'
'Huang, Feihe'

_publ_section_title
;
 Selective Separation of Methylfuran and Dimethylfuran by Nonporous
 Adaptive Crystals of Pillararenes.
;
_journal_issue 46
_journal_name_full 'Journal of the American Chemical Society'
_journal_page_first 19722
_journal_page_last 19730
_journal_paper_doi 10.1021/jacs.0c09757
_journal_volume 142
_journal_year 2020
_chemical_formula_moiety 'C66 H72 Br12 O12, C5 H6 O'
_chemical_formula_sum 'C71 H78 Br12 O13'
_chemical_formula_weight 2098.25
_space_group_crystal_system triclinic
_space_group_IT_number 2
_space_group_name_Hall '-P 1'
_space_group_name_H-M_alt 'P -1'
_atom_sites_solution_hydrogens geom
_atom_sites_solution_primary dual
_audit_creation_date 2019-12-09
_audit_creation_method
;
Olex2 1.2
(compiled 2018.05.29 svn.r3508 for OlexSys, GUI svn.r5506)
;
_cell_angle_alpha 79.172(2)
_cell_angle_beta 77.599(2)
_cell_angle_gamma 72.479(2)
_cell_formula_units_Z 2
_cell_length_a 14.1746(4)
_cell_length_b 16.4665(6)
_cell_length_c 19.6666(6)
_cell_measurement_reflns_used 9956
_cell_measurement_temperature 170(2)
_cell_measurement_theta_max 54.894
_cell_measurement_theta_min 3.393
_cell_volume 4237.6(2)
_computing_cell_refinement 'SAINT v8.37A (Bruker, 2015)'
_computing_data_reduction 'SAINT v8.37A (Bruker, 2015)'
_computing_molecular_graphics 'Olex2 (Dolomanov et al., 2009)'
_computing_publication_material 'Olex2 (Dolomanov et al., 2009)'
_computing_structure_refinement 'ShelXL (Sheldrick, 2015)'
_computing_structure_solution 'ShelXT (Sheldrick, 2015)'
_diffrn_ambient_temperature 169.97
_diffrn_measured_fraction_theta_full 0.996
_diffrn_measured_fraction_theta_max 0.992
_diffrn_measurement_device_type 'Bruker APEX-II CCD'
_diffrn_measurement_method '\f and \w scans'
_diffrn_radiation_type GaK\a
_diffrn_radiation_wavelength 1.34139
_diffrn_reflns_av_R_equivalents 0.0540
_diffrn_reflns_av_unetI/netI 0.0572
_diffrn_reflns_Laue_measured_fraction_full 0.996
_diffrn_reflns_Laue_measured_fraction_max 0.992
_diffrn_reflns_limit_h_max 17
_diffrn_reflns_limit_h_min -17
_diffrn_reflns_limit_k_max 20
_diffrn_reflns_limit_k_min -17
_diffrn_reflns_limit_l_max 23
_diffrn_reflns_limit_l_min -20
_diffrn_reflns_number 44643
_diffrn_reflns_point_group_measured_fraction_full 0.996
_diffrn_reflns_point_group_measured_fraction_max 0.992
_diffrn_reflns_theta_full 53.594
_diffrn_reflns_theta_max 54.974
_diffrn_reflns_theta_min 2.976
_diffrn_standards_number 0
_exptl_absorpt_coefficient_mu 4.954
_exptl_absorpt_correction_T_max 0.7508
_exptl_absorpt_correction_T_min 0.4129
_exptl_absorpt_correction_type multi-scan
_exptl_absorpt_process_details
'SADABS-2016/2 (Bruker,2016/2) was used for absorption correction. wR2(int) was 0.1275 before and 0.0744 after correction. The Ratio of minimum to maximum transmission is 0.5499. The \l/2 correction factor is Not present.'
_exptl_crystal_colour colourless
_exptl_crystal_density_diffrn 1.644
_exptl_crystal_description block
_exptl_crystal_F_000 2056
_exptl_crystal_size_max 0.18
_exptl_crystal_size_mid 0.16
_exptl_crystal_size_min 0.15
_refine_diff_density_max 2.668
_refine_diff_density_min -2.293
_refine_diff_density_rms 0.223
_refine_ls_extinction_method none
_refine_ls_goodness_of_fit_ref 0.925
_refine_ls_hydrogen_treatment constr
_refine_ls_matrix_type full
_refine_ls_number_parameters 957
_refine_ls_number_reflns 16022
_refine_ls_number_restraints 149
_refine_ls_restrained_S_all 0.938
_refine_ls_R_factor_all 0.1333
_refine_ls_R_factor_gt 0.1095
_refine_ls_shift/su_max 0.022
_refine_ls_shift/su_mean 0.000
_refine_ls_structure_factor_coef Fsqd
_refine_ls_weighting_details 'w=1/[\s^2^(Fo^2^)+(0.0800P)^2^+100.0000P] where P=(Fo^2^+2Fc^2^)/3'
_refine_ls_weighting_scheme calc
_refine_ls_wR_factor_gt 0.2601
_refine_ls_wR_factor_ref 0.2756
_reflns_Friedel_coverage 0.000
_reflns_number_gt 11673
_reflns_number_total 16022
_reflns_threshold_expression 'I > 2\s(I)'
_cod_data_source_file ja0c09757_si_008.cif
_cod_data_source_block 191209wyt_1_0m
_cod_depositor_comments 'Adding full bibliography for 4135342--4135349.cif.'
_cod_database_code 4135344
_shelx_shelxl_version_number 2016/6
_shelx_space_group_comment
;
The symmetry employed for this shelxl refinement is uniquely defined
by the following loop, which should always be used as a source of
symmetry information in preference to the above space-group names.
They are only intended as comments.
;
_shelx_estimated_absorpt_t_max 0.524
_shelx_estimated_absorpt_t_min 0.469
_olex2_refinement_description
;
1. Fixed Uiso
 At 1.2 times of:
  All C(H) groups, All C(H,H) groups, All C(H,H,H,H) groups, All C(H,H,H,H,H,
  H) groups
 At 1.5 times of:
  All C(H,H,H) groups
2. Restrained distances
 C5AA-C1BA = C5AA-C4AA
 1.4 with sigma of 0.02
 C1BA-C0BA = O3AA-C0BA = C4AA-O3AA
 1.39 with sigma of 0.02
 C6AA-C4AA
 1.53 with sigma of 0.02
 C4AA-C1BA
 2.28 with sigma of 0.02
 C1AA-C0AA = C7AA-C1AA = C8AA-C0AA
 1.39 with sigma of 0.02
 C8AA-O2AA
 1.4 with sigma of 0.02
 C7AA-O2AA
 1.4 with sigma of 0.02
 C9AA-C8AA
 1.53 with sigma of 0.02
 O2AA-C0AA = O2AA-C1AA
 2.25 with sigma of 0.02
 Br0A-C3AA = Br9-C3AA = Br12-C53 = Br11-C53
 1.8 with sigma of 0.02
 Br2-C1 = Br1-C1
 1.8 with sigma of 0.02
 Br1A-C3AA
 1.8 with sigma of 0.02
 H41A-H43
 2 with sigma of 0.02
3. Restrained planarity
 C5AA, C1BA, C0BA, O3AA, C4AA, C6AA
 with sigma of 0.1
 C8AA, C0AA, C1AA, C7AA, O2AA, C9AA
 with sigma of 0.1
4. Uiso/Uaniso restraints and constraints
C6AA \\sim C5AA \\sim C4AA \\sim C1BA \\sim O3AA \\sim C0BA: within 2A with
sigma of 0.01 and sigma for terminal atoms of 0.02
O2AA \\sim C7AA \\sim C1AA \\sim C0AA \\sim C8AA \\sim C9AA: within 2A with
sigma of 0.01 and sigma for terminal atoms of 0.02
C41 \\sim C3AA \\sim Br0A \\sim Br9: within 2A with sigma of 0.01 and sigma for
terminal atoms of 0.02
C2 \\sim C1 \\sim Br2 \\sim Br1: within 2A with sigma of 0.01 and sigma for
terminal atoms of 0.02
5. Others
 Fixed Sof: Br1(0.5) Br2(0.5) Br9(0.5) Br11(0.75) Br12(0.25) H1A(0.5) H1B(0.5)
 H1BC(0.5) H1BD(0.5) H53A(0.75) H53B(0.75) H53C(0.25) H53D(0.25) O2AA(0.5)
 C5AA(0.5) H5AA(0.5) O3AA(0.5) C9AA(0.5) H9AA(0.5) H9AB(0.5) H9AC(0.5)
 C6AA(0.5) H6AA(0.5) H6AB(0.5) H6AC(0.5) C4AA(0.5) C1BA(0.5) H1BA(0.5)
 C0BA(0.5) H0BA(0.5) H3AA(0.5) H3AB(0.5) H3AC(0.25) H3AD(0.25) H3AE(0.25)
 H3AF(0.25) C7AA(0.5) H7AA(0.5) C0AA(0.5) H0AA(0.5) C8AA(0.5) C1AA(0.5)
 H1AC(0.5) Br0A(0.25) Br1A(0.25)
6.a Secondary CH2 refined with riding coordinates:
 C1(H1A,H1B), C1(H1BC,H1BD), C2(H2A,H2B), C7(H7A,H7B), C8(H8A,H8B), C11(H11A,
 H11B), C14(H14A,H14B), C15(H15A,H15B), C19(H19A,H19B), C20(H20A,H20B),
 C22(H22A,H22B), C25(H25A,H25B), C26(H26A,H26B), C30(H30A,H30B), C31(H31A,H31B),
  C33(H33A,H33B), C36(H36A,H36B), C37(H37A,H37B), C41(H41A,H41B), C44(H44A,
 H44B), C47(H47A,H47B), C48(H48A,H48B), C52(H52A,H52B), C53(H53A,H53B),
 C53(H53C,H53D), C55(H55A,H55B), C58(H58A,H58B), C59(H59A,H59B), C63(H63A,H63B),
  C64(H64A,H64B), C66(H66A,H66B), C3AA(H3AA,H3AB), C3AA(H3AC,H3AD), C3AA(H3AE,
 H3AF)
6.b Aromatic/amide H refined with riding coordinates:
 C4(H4), C9(H9), C16(H16), C21(H21), C27(H27), C32(H32), C38(H38), C43(H43),
 C49(H49), C54(H54), C60(H60), C65(H65), C5AA(H5AA), C1BA(H1BA), C0BA(H0BA),
 C7AA(H7AA), C0AA(H0AA), C1AA(H1AC)
6.c Idealised Me refined as rotating group:
 C9AA(H9AA,H9AB,H9AC), C6AA(H6AA,H6AB,H6AC)
;
_olex2_submission_special_instructions 'No special instructions were received'

loop_
_space_group_symop_operation_xyz
'x, y, z'
'-x, -y, -z'

loop_
_atom_site_label
_atom_site_type_symbol
_atom_site_fract_x
_atom_site_fract_y
_atom_site_fract_z
_atom_site_U_iso_or_equiv
_atom_site_adp_type
_atom_site_occupancy
_atom_site_site_symmetry_order
_atom_site_calc_flag
_atom_site_refinement_flags_posn
_atom_site_refinement_flags_adp
_atom_site_refinement_flags_occupancy
_atom_site_disorder_assembly
_atom_site_disorder_group
Br1 Br -0.2163(2) 0.62252(18) 0.82696(15) 0.0725(9) Uani 0.5 1 d D U P A 1
Br2 Br -0.2515(3) 0.6987(4) 0.7650(3) 0.1355(19) Uani 0.5 1 d D U P A 2
Br3 Br 0.37997(10) 0.37189(9) 0.34990(7) 0.0616(4) Uani 1 1 d . . . . .
Br4 Br 0.07383(10) 0.17869(10) 0.46224(8) 0.0692(4) Uani 1 1 d . . . . .
Br5 Br -0.23234(18) 0.31571(17) 1.02784(10) 0.1212(8) Uani 1 1 d . . . . .
Br6 Br 0.02676(10) -0.04075(8) 0.63692(8) 0.0626(4) Uani 1 1 d . . . . .
Br7 Br 0.14112(13) 0.17260(13) 1.13594(8) 0.0885(6) Uani 1 1 d . . . . .
Br8 Br 0.35250(14) -0.20274(12) 0.76173(13) 0.1018(7) Uani 1 1 d . . . . .
Br9 Br 0.3837(4) 0.3763(3) 0.9939(2) 0.0878(12) Uani 0.5 1 d D U P B 1
Br10 Br 0.67614(11) -0.07235(10) 0.63423(9) 0.0745(4) Uani 1 1 d . . . . .
Br11 Br 0.47033(18) 0.56880(14) 0.85442(14) 0.0903(7) Uani 0.75 1 d D . P C 1
Br12 Br 0.5494(9) 0.5489(6) 0.9367(5) 0.126(3) Uani 0.25 1 d D . P C 2
Br13 Br 0.69751(10) 0.12716(8) 0.50522(7) 0.0629(4) Uani 1 1 d . . . . .
Br14 Br 0.13756(9) 0.73607(8) 0.71968(7) 0.0592(3) Uani 1 1 d . . . . .
O1 O -0.0768(5) 0.5649(5) 0.6848(4) 0.0511(19) Uani 1 1 d . . . . .
O2 O 0.2336(5) 0.3986(4) 0.4939(3) 0.0390(15) Uani 1 1 d . . . . .
O3 O -0.0804(5) 0.2753(4) 0.5885(3) 0.0412(15) Uani 1 1 d . . . . .
O4 O -0.1268(6) 0.2981(4) 0.8720(4) 0.0505(18) Uani 1 1 d . . . . .
O5 O 0.0674(5) 0.0441(4) 0.7583(3) 0.0406(15) Uani 1 1 d . . . . .
O6 O 0.0963(5) 0.0753(5) 1.0277(3) 0.0435(16) Uani 1 1 d . . . . .
O7 O 0.4269(6) -0.1071(6) 0.8576(5) 0.066(2) Uani 1 1 d . . . . .
O8 O 0.4507(6) 0.1715(5) 0.9649(4) 0.057(2) Uani 1 1 d . . . . .
O9 O 0.6596(5) 0.0638(4) 0.7355(4) 0.0451(16) Uani 1 1 d . . . . .
O10 O 0.5971(6) 0.3949(4) 0.7907(4) 0.0491(17) Uani 1 1 d . . . . .
O11 O 0.5976(5) 0.3247(4) 0.5302(4) 0.0408(15) Uani 1 1 d . . . . .
O12 O 0.2905(5) 0.5646(5) 0.6689(4) 0.0506(18) Uani 1 1 d . . . . .
C1 C -0.1290(11) 0.6608(13) 0.7615(10) 0.149(5) Uani 1 1 d D U . . .
H1A H -0.171077 0.714749 0.739533 0.179 Uiso 0.5 1 calc R . P A 1
H1B H -0.090123 0.679355 0.789002 0.179 Uiso 0.5 1 calc R . P A 1
H1BC H -0.107480 0.706594 0.774989 0.179 Uiso 0.5 1 calc R . P A 2
H1BD H -0.119954 0.612882 0.800510 0.179 Uiso 0.5 1 calc R . P A 2
C2 C -0.0638(13) 0.6338(12) 0.7105(10) 0.117(5) Uani 1 1 d . U . . .
H2A H 0.002954 0.615994 0.724901 0.140 Uiso 1 1 calc R . . . .
H2B H -0.063976 0.681894 0.671756 0.140 Uiso 1 1 calc R . . . .
C3 C 0.0011(7) 0.5252(5) 0.6365(5) 0.0333(19) Uani 1 1 d . . . . .
C4 C 0.0915(7) 0.5474(5) 0.6168(5) 0.0331(19) Uani 1 1 d . . . . .
H4 H 0.101211 0.591546 0.637248 0.040 Uiso 1 1 calc R . . . .
C5 C 0.1666(6) 0.5061(5) 0.5683(5) 0.0309(18) Uani 1 1 d . . . . .
C6 C 0.1525(6) 0.4389(5) 0.5405(5) 0.0313(18) Uani 1 1 d . . . . .
C7 C 0.2208(7) 0.3367(7) 0.4580(6) 0.046(2) Uani 1 1 d . . . . .
H7A H 0.173070 0.365028 0.424996 0.055 Uiso 1 1 calc R . . . .
H7B H 0.192994 0.293767 0.492073 0.055 Uiso 1 1 calc R . . . .
C8 C 0.3209(8) 0.2929(7) 0.4182(7) 0.056(3) Uani 1 1 d . . . . .
H8A H 0.312252 0.248744 0.393967 0.068 Uiso 1 1 calc R . . . .
H8B H 0.367168 0.263428 0.451896 0.068 Uiso 1 1 calc R . . . .
C9 C 0.0620(6) 0.4187(6) 0.5587(5) 0.0322(18) Uani 1 1 d . . . . .
H9 H 0.052312 0.374902 0.537864 0.039 Uiso 1 1 calc R . . . .
C10 C -0.0153(6) 0.4609(5) 0.6068(5) 0.0305(18) Uani 1 1 d . . . . .
C11 C -0.1151(6) 0.4391(5) 0.6254(5) 0.0313(18) Uani 1 1 d . . . . .
H11A H -0.167730 0.488473 0.643834 0.038 Uiso 1 1 calc R . . . .
H11B H -0.133121 0.429004 0.582359 0.038 Uiso 1 1 calc R . . . .
C12 C -0.1122(6) 0.3603(5) 0.6795(5) 0.0294(18) Uani 1 1 d . . . . .
C13 C -0.0978(6) 0.2794(5) 0.6612(4) 0.0290(17) Uani 1 1 d . . . . .
C14 C -0.1012(7) 0.2067(6) 0.5665(5) 0.040(2) Uani 1 1 d . . . . .
H14A H -0.173706 0.210625 0.579709 0.049 Uiso 1 1 calc R . . . .
H14B H -0.063210 0.151152 0.589202 0.049 Uiso 1 1 calc R . . . .
C15 C -0.0706(8) 0.2126(7) 0.4880(6) 0.049(3) Uani 1 1 d . . . . .
H15A H -0.097448 0.272321 0.466346 0.059 Uiso 1 1 calc R . . . .
H15B H -0.099356 0.174805 0.469797 0.059 Uiso 1 1 calc R . . . .
C16 C -0.0966(6) 0.2082(6) 0.7118(5) 0.0315(18) Uani 1 1 d . . . . .
H16 H -0.089028 0.154013 0.697855 0.038 Uiso 1 1 calc R . . . .
C17 C -0.1063(6) 0.2147(5) 0.7824(5) 0.0291(17) Uani 1 1 d . . . . .
C18 C -0.1185(7) 0.2953(6) 0.8005(5) 0.036(2) Uani 1 1 d . . . . .
C19 C -0.1335(11) 0.3779(8) 0.8931(6) 0.065(3) Uani 1 1 d . . . . .
H19A H -0.198416 0.419787 0.885716 0.078 Uiso 1 1 calc R . . . .
H19B H -0.078574 0.401786 0.865271 0.078 Uiso 1 1 calc R . . . .
C20 C -0.1251(15) 0.3606(11) 0.9712(8) 0.095(5) Uani 1 1 d . . . . .
H20A H -0.127107 0.414735 0.987258 0.114 Uiso 1 1 calc R . . . .
H20B H -0.059722 0.318929 0.977650 0.114 Uiso 1 1 calc R . . . .
C21 C -0.1230(7) 0.3671(6) 0.7507(5) 0.037(2) Uani 1 1 d . . . . .
H21 H -0.133443 0.421579 0.765005 0.045 Uiso 1 1 calc R . . . .
C22 C -0.1058(6) 0.1367(6) 0.8376(5) 0.0323(18) Uani 1 1 d . . . . .
H22A H -0.160261 0.153418 0.877450 0.039 Uiso 1 1 calc R . . . .
H22B H -0.120711 0.092298 0.817222 0.039 Uiso 1 1 calc R . . . .
C23 C -0.0078(7) 0.0979(6) 0.8652(5) 0.0338(19) Uani 1 1 d . . . . .
C24 C 0.0764(7) 0.0500(6) 0.8252(5) 0.0338(19) Uani 1 1 d . . . . .
C25 C 0.1533(8) -0.0039(7) 0.7159(5) 0.048(2) Uani 1 1 d . . . . .
H25A H 0.167622 -0.065700 0.734755 0.058 Uiso 1 1 calc R . . . .
H25B H 0.212725 0.015894 0.715787 0.058 Uiso 1 1 calc R . . . .
C26 C 0.1313(8) 0.0096(8) 0.6418(6) 0.055(3) Uani 1 1 d . . . . .
H26A H 0.193173 -0.016422 0.610124 0.066 Uiso 1 1 calc R . . . .
H26B H 0.110588 0.071927 0.625287 0.066 Uiso 1 1 calc R . . . .
C27 C 0.1634(6) 0.0086(6) 0.8541(5) 0.0325(18) Uani 1 1 d . . . . .
H27 H 0.219815 -0.025289 0.826648 0.039 Uiso 1 1 calc R . . . .
C28 C 0.1689(6) 0.0162(6) 0.9223(5) 0.0318(18) Uani 1 1 d . . . . .
C29 C 0.0858(7) 0.0678(6) 0.9613(4) 0.0319(18) Uani 1 1 d . . . . .
C30 C 0.0109(8) 0.1223(6) 1.0701(5) 0.041(2) Uani 1 1 d . . . . .
H30A H -0.046261 0.097872 1.074323 0.049 Uiso 1 1 calc R . . . .
H30B H -0.008442 0.183000 1.048480 0.049 Uiso 1 1 calc R . . . .
C31 C 0.0362(9) 0.1172(7) 1.1407(5) 0.049(3) Uani 1 1 d . . . . .
H31A H 0.058747 0.056118 1.160770 0.059 Uiso 1 1 calc R . . . .
H31B H -0.024643 0.145165 1.172305 0.059 Uiso 1 1 calc R . . . .
C32 C -0.0022(6) 0.1073(6) 0.9336(4) 0.0323(18) Uani 1 1 d . . . . .
H32 H -0.058822 0.140824 0.961225 0.039 Uiso 1 1 calc R . . . .
C33 C 0.2606(6) -0.0357(6) 0.9554(5) 0.036(2) Uani 1 1 d . . . . .
H33A H 0.279773 -0.095193 0.944099 0.043 Uiso 1 1 calc R . . . .
H33B H 0.241864 -0.038150 1.007090 0.043 Uiso 1 1 calc R . . . .
C34 C 0.3522(7) 0.0006(6) 0.9312(5) 0.0340(19) Uani 1 1 d . . . . .
C35 C 0.4327(7) -0.0374(6) 0.8836(5) 0.040(2) Uani 1 1 d . . . . .
C36 C 0.4949(12) -0.1343(12) 0.7983(10) 0.105(7) Uani 1 1 d . . . . .
H36A H 0.564368 -0.144243 0.806252 0.126 Uiso 1 1 calc R . . . .
H36B H 0.483584 -0.089399 0.757405 0.126 Uiso 1 1 calc R . . . .
C37 C 0.4814(11) -0.2158(12) 0.7836(11) 0.109(7) Uani 1 1 d . . . . .
H37A H 0.491762 -0.259735 0.825177 0.130 Uiso 1 1 calc R . . . .
H37B H 0.533458 -0.236998 0.743731 0.130 Uiso 1 1 calc R . . . .
C38 C 0.5176(7) -0.0074(6) 0.8664(5) 0.043(2) Uani 1 1 d . . . . .
H38 H 0.572938 -0.034569 0.833978 0.052 Uiso 1 1 calc R . . . .
C39 C 0.5238(7) 0.0606(6) 0.8949(5) 0.036(2) Uani 1 1 d . . . . .
C40 C 0.4408(7) 0.1010(6) 0.9403(5) 0.036(2) Uani 1 1 d . . . . .
C41 C 0.3735(18) 0.2086(11) 1.0204(10) 0.129(5) Uani 1 1 d . U . . .
H41A H 0.310543 0.195993 1.017611 0.155 Uiso 1 1 calc DR . . . .
H41B H 0.393214 0.179321 1.066069 0.155 Uiso 1 1 calc R . . . .
C43 C 0.3570(7) 0.0687(6) 0.9584(5) 0.037(2) Uani 1 1 d . . . . .
H43 H 0.301374 0.095347 0.990878 0.045 Uiso 1 1 calc DR . . . .
C44 C 0.6215(7) 0.0878(6) 0.8791(5) 0.040(2) Uani 1 1 d . . . . .
H44A H 0.630927 0.105267 0.922102 0.048 Uiso 1 1 calc R . . . .
H44B H 0.678336 0.037429 0.867238 0.048 Uiso 1 1 calc R . . . .
C45 C 0.6249(6) 0.1610(6) 0.8195(5) 0.0335(19) Uani 1 1 d . . . . .
C46 C 0.6452(7) 0.1467(5) 0.7496(5) 0.035(2) Uani 1 1 d . . . . .
C47 C 0.7571(8) 0.0270(7) 0.7000(7) 0.056(3) Uani 1 1 d . . . . .
H47A H 0.808140 0.029935 0.726216 0.067 Uiso 1 1 calc R . . . .
H47B H 0.768383 0.059059 0.652469 0.067 Uiso 1 1 calc R . . . .
C48 C 0.7662(10) -0.0652(8) 0.6949(7) 0.062(3) Uani 1 1 d . . . . .
H48A H 0.749202 -0.095472 0.742337 0.075 Uiso 1 1 calc R . . . .
H48B H 0.836407 -0.093837 0.675441 0.075 Uiso 1 1 calc R . . . .
C49 C 0.6472(7) 0.2146(6) 0.6957(5) 0.0346(19) Uani 1 1 d . . . . .
H49 H 0.659203 0.203795 0.648389 0.042 Uiso 1 1 calc R . . . .
C50 C 0.6322(6) 0.2968(6) 0.7092(5) 0.0325(19) Uani 1 1 d . . . . .
C51 C 0.6133(7) 0.3106(6) 0.7799(5) 0.0345(19) Uani 1 1 d . . . . .
C52 C 0.6058(11) 0.4065(7) 0.8594(7) 0.062(3) Uani 1 1 d . . . . .
H52A H 0.671839 0.371741 0.871403 0.075 Uiso 1 1 calc R . . . .
H52B H 0.552334 0.389003 0.895196 0.075 Uiso 1 1 calc R . . . .
C53 C 0.5952(11) 0.5026(9) 0.8563(8) 0.112(7) Uani 1 1 d D . . . .
H53A H 0.639581 0.521089 0.813793 0.135 Uiso 0.75 1 calc R . P C 1
H53B H 0.618329 0.511467 0.897692 0.135 Uiso 0.75 1 calc R . P C 1
H53C H 0.549678 0.534592 0.822583 0.135 Uiso 0.25 1 calc R . P C 2
H53D H 0.661806 0.512592 0.836685 0.135 Uiso 0.25 1 calc R . P C 2
C54 C 0.6101(7) 0.2430(6) 0.8331(5) 0.038(2) Uani 1 1 d . . . . .
H54 H 0.597336 0.253669 0.880532 0.046 Uiso 1 1 calc R . . . .
C55 C 0.6359(6) 0.3702(5) 0.6490(5) 0.0330(19) Uani 1 1 d . . . . .
H55A H 0.654941 0.415604 0.665176 0.040 Uiso 1 1 calc R . . . .
H55B H 0.688495 0.348349 0.609641 0.040 Uiso 1 1 calc R . . . .
C56 C 0.5369(7) 0.4089(5) 0.6229(5) 0.0319(18) Uani 1 1 d . . . . .
C57 C 0.5196(7) 0.3865(6) 0.5630(5) 0.0338(19) Uani 1 1 d . . . . .
C58 C 0.5799(7) 0.3000(7) 0.4698(6) 0.045(2) Uani 1 1 d . . . . .
H58A H 0.566325 0.350293 0.433269 0.054 Uiso 1 1 calc R . . . .
H58B H 0.521104 0.276303 0.482004 0.054 Uiso 1 1 calc R . . . .
C59 C 0.6745(9) 0.2314(9) 0.4426(6) 0.064(3) Uani 1 1 d . . . . .
H59A H 0.733432 0.254397 0.434938 0.076 Uiso 1 1 calc R . . . .
H59B H 0.667668 0.219175 0.396766 0.076 Uiso 1 1 calc R . . . .
C60 C 0.4292(6) 0.4263(6) 0.5373(5) 0.0319(18) Uani 1 1 d . . . . .
H60 H 0.419420 0.411990 0.495251 0.038 Uiso 1 1 calc R . . . .
C61 C 0.3546(6) 0.4865(5) 0.5734(5) 0.0323(18) Uani 1 1 d . . . . .
C62 C 0.3691(7) 0.5056(5) 0.6347(5) 0.0344(19) Uani 1 1 d . . . . .
C63 C 0.3013(9) 0.5838(9) 0.7341(6) 0.060(3) Uani 1 1 d . . . . .
H63A H 0.347415 0.620746 0.725513 0.072 Uiso 1 1 calc R . . . .
H63B H 0.330296 0.529981 0.763565 0.072 Uiso 1 1 calc R . . . .
C64 C 0.2008(10) 0.6291(9) 0.7716(7) 0.072(4) Uani 1 1 d . . . . .
H64A H 0.208911 0.640500 0.817356 0.087 Uiso 1 1 calc R . . . .
H64B H 0.156102 0.590719 0.781161 0.087 Uiso 1 1 calc R . . . .
C65 C 0.4606(7) 0.4689(6) 0.6589(5) 0.036(2) Uani 1 1 d . . . . .
H65 H 0.470731 0.485109 0.700107 0.043 Uiso 1 1 calc R . . . .
C66 C 0.2617(6) 0.5365(5) 0.5406(5) 0.0322(18) Uani 1 1 d . . . . .
H66A H 0.278986 0.534327 0.489380 0.039 Uiso 1 1 calc R . . . .
H66B H 0.245783 0.597432 0.547806 0.039 Uiso 1 1 calc R . . . .
O2AA O 0.261(2) 0.182(2) 0.5963(15) 0.160(9) Uani 0.5 1 d D U P D 2
C5AA C 0.2127(16) 0.3745(16) 0.7694(16) 0.100(7) Uani 0.5 1 d D U P E 1
H5AA H 0.234840 0.420830 0.740954 0.120 Uiso 0.5 1 calc R . P E 1
O3AA O 0.2196(15) 0.2461(15) 0.8378(14) 0.123(6) Uani 0.5 1 d D U P E 1
C9AA C 0.433(2) 0.170(3) 0.658(3) 0.145(11) Uani 0.5 1 d D U P D 2
H9AA H 0.433530 0.136859 0.704532 0.217 Uiso 0.5 1 calc GR . P D 2
H9AB H 0.446593 0.224861 0.658043 0.217 Uiso 0.5 1 calc GR . P D 2
H9AC H 0.485475 0.137360 0.623775 0.217 Uiso 0.5 1 calc GR . P D 2
C6AA C 0.3798(18) 0.286(2) 0.789(2) 0.118(10) Uani 0.5 1 d D U P E 1
H6AA H 0.403457 0.323439 0.747974 0.177 Uiso 0.5 1 calc GR . P E 1
H6AB H 0.417476 0.226228 0.784801 0.177 Uiso 0.5 1 calc GR . P E 1
H6AC H 0.390239 0.302317 0.831735 0.177 Uiso 0.5 1 calc GR . P E 1
C4AA C 0.2737(14) 0.2959(16) 0.7925(17) 0.114(7) Uani 0.5 1 d D U P E 1
C1BA C 0.1145(16) 0.3742(17) 0.7946(17) 0.124(7) Uani 0.5 1 d D U P . .
H1BA H 0.055005 0.416723 0.784787 0.149 Uiso 0.5 1 calc R . P E .
C0BA C 0.124(2) 0.2952(18) 0.8384(18) 0.130(7) Uani 0.5 1 d D U P E 1
H0BA H 0.068484 0.277871 0.866225 0.156 Uiso 0.5 1 calc R . P E 1
C3AA C 0.3564(16) 0.2832(10) 1.0203(11) 0.167(5) Uani 1 1 d D U . . .
H3AA H 0.346074 0.283837 1.071642 0.200 Uiso 0.5 1 calc R . P B 1
H3AB H 0.287450 0.300713 1.009550 0.200 Uiso 0.5 1 calc R . P B 1
H3AC H 0.299929 0.300805 1.058779 0.200 Uiso 0.25 1 calc R . P B 2
H3AD H 0.333881 0.312751 0.975557 0.200 Uiso 0.25 1 calc R . P B 2
H3AE H 0.411053 0.287745 1.042175 0.200 Uiso 0.25 1 calc R . P B 3
H3AF H 0.295313 0.296138 1.056354 0.200 Uiso 0.25 1 calc R . P B 3
C7AA C 0.166(2) 0.219(3) 0.631(2) 0.152(9) Uani 0.5 1 d D U P D 2
H7AA H 0.105523 0.225001 0.615208 0.182 Uiso 0.5 1 calc R . P D 2
C0AA C 0.272(3) 0.227(3) 0.6947(18) 0.169(9) Uani 0.5 1 d D U P D 2
H0AA H 0.298786 0.239060 0.731042 0.203 Uiso 0.5 1 calc R . P D 2
C8AA C 0.331(2) 0.187(2) 0.636(2) 0.171(9) Uani 0.5 1 d D U P D 2
C1AA C 0.170(2) 0.247(3) 0.6915(19) 0.155(9) Uani 0.5 1 d D U P D 2
H1AC H 0.115385 0.273850 0.724294 0.186 Uiso 0.5 1 calc R . P D 2
Br0A Br 0.4587(11) 0.3200(8) 1.0303(6) 0.147(4) Uani 0.25 1 d D U P B 2
Br1A Br 0.3363(8) 0.3838(6) 0.9525(10) 0.180(7) Uani 0.25 1 d D . P B 3

loop_
_atom_site_aniso_label
_atom_site_aniso_U_11
_atom_site_aniso_U_22
_atom_site_aniso_U_33
_atom_site_aniso_U_23
_atom_site_aniso_U_13
_atom_site_aniso_U_12
Br1 0.099(2) 0.0550(15) 0.0641(16) -0.0311(13) 0.0395(15) -0.0446(15)
Br2 0.082(3) 0.170(5) 0.164(4) -0.094(4) -0.009(3) -0.012(3)
Br3 0.0543(7) 0.0701(8) 0.0563(7) -0.0226(6) 0.0052(5) -0.0123(6)
Br4 0.0526(7) 0.0915(10) 0.0736(9) -0.0430(8) 0.0108(6) -0.0298(7)
Br5 0.1160(16) 0.158(2) 0.0655(10) -0.0299(12) 0.0228(10) -0.0185(14)
Br6 0.0604(7) 0.0565(7) 0.0802(9) -0.0314(7) -0.0238(6) -0.0074(6)
Br7 0.0937(11) 0.1353(15) 0.0673(9) -0.0420(10) -0.0025(8) -0.0668(11)
Br8 0.0793(11) 0.0853(12) 0.1583(18) -0.0664(12) -0.0387(11) -0.0049(9)
Br9 0.139(4) 0.066(2) 0.074(2) -0.0294(18) 0.013(2) -0.060(2)
Br10 0.0705(9) 0.0650(9) 0.0974(11) -0.0365(8) -0.0068(8) -0.0218(7)
Br11 0.0916(15) 0.0578(12) 0.1223(19) -0.0389(12) -0.0478(14) 0.0154(10)
Br12 0.191(10) 0.101(6) 0.101(6) -0.041(5) 0.000(6) -0.063(6)
Br13 0.0655(8) 0.0475(7) 0.0734(8) -0.0255(6) -0.0059(6) -0.0058(6)
Br14 0.0427(6) 0.0601(7) 0.0770(8) -0.0387(7) -0.0008(6) -0.0059(5)
O1 0.046(4) 0.052(4) 0.065(5) -0.035(4) 0.011(3) -0.027(3)
O2 0.036(3) 0.037(4) 0.048(4) -0.018(3) 0.002(3) -0.015(3)
O3 0.061(4) 0.032(3) 0.036(3) -0.008(3) -0.007(3) -0.020(3)
O4 0.075(5) 0.040(4) 0.039(4) -0.015(3) -0.005(3) -0.017(4)
O5 0.037(3) 0.048(4) 0.033(3) -0.013(3) -0.007(3) -0.001(3)
O6 0.041(4) 0.053(4) 0.036(3) -0.013(3) -0.008(3) -0.007(3)
O7 0.056(5) 0.070(5) 0.084(6) -0.046(5) 0.020(4) -0.035(4)
O8 0.055(4) 0.051(5) 0.070(5) -0.025(4) 0.009(4) -0.024(4)
O9 0.048(4) 0.028(3) 0.057(4) -0.014(3) 0.008(3) -0.013(3)
O10 0.071(5) 0.033(4) 0.048(4) -0.012(3) -0.007(4) -0.018(3)
O11 0.032(3) 0.041(4) 0.049(4) -0.018(3) -0.003(3) -0.006(3)
O12 0.041(4) 0.051(4) 0.062(5) -0.032(4) -0.015(3) 0.004(3)
C1 0.139(9) 0.142(9) 0.174(10) -0.100(8) 0.050(8) -0.055(8)
C2 0.108(9) 0.116(9) 0.156(11) -0.117(8) 0.058(8) -0.070(8)
C3 0.032(4) 0.025(4) 0.043(5) -0.009(4) -0.007(4) -0.005(3)
C4 0.037(5) 0.023(4) 0.042(5) -0.008(4) -0.005(4) -0.011(4)
C5 0.035(4) 0.023(4) 0.038(5) -0.002(4) -0.010(4) -0.010(3)
C6 0.033(4) 0.025(4) 0.039(5) -0.008(4) -0.007(4) -0.008(3)
C7 0.039(5) 0.040(5) 0.065(7) -0.024(5) -0.003(5) -0.013(4)
C8 0.043(6) 0.037(6) 0.096(9) -0.033(6) -0.016(6) -0.002(5)
C9 0.034(4) 0.028(4) 0.038(5) -0.004(4) -0.010(4) -0.010(4)
C10 0.033(4) 0.019(4) 0.043(5) -0.004(4) -0.011(4) -0.008(3)
C11 0.028(4) 0.028(4) 0.040(5) -0.003(4) -0.007(4) -0.010(3)
C12 0.024(4) 0.023(4) 0.043(5) -0.007(4) -0.006(3) -0.007(3)
C13 0.026(4) 0.027(4) 0.036(4) -0.008(4) -0.006(3) -0.006(3)
C14 0.041(5) 0.036(5) 0.052(6) -0.017(4) -0.012(4) -0.011(4)
C15 0.058(6) 0.042(6) 0.049(6) -0.022(5) -0.012(5) -0.003(5)
C16 0.029(4) 0.027(4) 0.040(5) -0.007(4) -0.010(4) -0.005(3)
C17 0.023(4) 0.028(4) 0.038(5) -0.006(4) -0.008(3) -0.006(3)
C18 0.038(5) 0.034(5) 0.036(5) -0.009(4) -0.005(4) -0.008(4)
C19 0.094(10) 0.052(7) 0.057(7) -0.016(6) -0.016(7) -0.026(7)
C20 0.154(17) 0.080(11) 0.063(9) -0.025(8) -0.026(10) -0.036(11)
C21 0.038(5) 0.028(5) 0.046(5) -0.014(4) -0.007(4) -0.005(4)
C22 0.030(4) 0.031(5) 0.036(5) -0.002(4) -0.007(4) -0.008(4)
C23 0.033(4) 0.033(5) 0.038(5) -0.009(4) -0.008(4) -0.010(4)
C24 0.037(5) 0.034(5) 0.031(4) -0.004(4) -0.009(4) -0.007(4)
C25 0.040(5) 0.051(6) 0.049(6) -0.019(5) -0.007(4) 0.001(5)
C26 0.051(6) 0.074(8) 0.043(6) -0.025(6) -0.005(5) -0.012(6)
C27 0.031(4) 0.033(5) 0.033(4) -0.007(4) -0.004(4) -0.008(4)
C28 0.027(4) 0.034(5) 0.036(5) 0.000(4) -0.005(3) -0.013(4)
C29 0.034(4) 0.033(5) 0.031(4) -0.005(4) -0.004(4) -0.015(4)
C30 0.047(5) 0.041(5) 0.033(5) -0.007(4) -0.002(4) -0.009(4)
C31 0.061(7) 0.050(6) 0.040(5) -0.008(5) -0.005(5) -0.020(5)
C32 0.032(4) 0.034(5) 0.032(4) -0.007(4) -0.003(3) -0.010(4)
C33 0.029(4) 0.040(5) 0.041(5) -0.002(4) -0.011(4) -0.012(4)
C34 0.032(4) 0.036(5) 0.036(5) 0.000(4) -0.010(4) -0.011(4)
C35 0.041(5) 0.037(5) 0.046(5) -0.011(4) -0.006(4) -0.014(4)
C36 0.087(10) 0.132(14) 0.124(14) -0.096(12) 0.049(10) -0.070(11)
C37 0.059(8) 0.127(14) 0.164(17) -0.113(14) 0.017(10) -0.028(9)
C38 0.034(5) 0.043(6) 0.053(6) -0.014(5) 0.004(4) -0.012(4)
C39 0.032(4) 0.034(5) 0.041(5) 0.002(4) -0.009(4) -0.009(4)
C40 0.036(5) 0.033(5) 0.041(5) -0.004(4) -0.008(4) -0.011(4)
C41 0.193(12) 0.094(9) 0.116(9) -0.075(8) 0.064(9) -0.087(9)
C43 0.033(5) 0.034(5) 0.042(5) -0.002(4) -0.007(4) -0.007(4)
C44 0.029(5) 0.041(5) 0.050(6) 0.002(4) -0.010(4) -0.012(4)
C45 0.025(4) 0.032(5) 0.044(5) 0.000(4) -0.009(4) -0.010(4)
C46 0.032(4) 0.023(4) 0.048(5) -0.009(4) 0.000(4) -0.007(3)
C47 0.048(6) 0.039(6) 0.078(8) -0.025(6) 0.002(6) -0.006(5)
C48 0.063(7) 0.053(7) 0.073(8) -0.022(6) -0.007(6) -0.013(6)
C49 0.035(5) 0.031(5) 0.039(5) -0.013(4) -0.002(4) -0.009(4)
C50 0.025(4) 0.029(4) 0.044(5) -0.003(4) -0.008(4) -0.008(3)
C51 0.034(5) 0.025(4) 0.045(5) -0.009(4) -0.007(4) -0.005(4)
C52 0.090(9) 0.044(6) 0.063(7) -0.020(6) -0.009(7) -0.027(6)
C53 0.19(2) 0.080(11) 0.090(11) -0.059(9) 0.040(12) -0.088(12)
C54 0.042(5) 0.041(5) 0.039(5) -0.006(4) -0.013(4) -0.017(4)
C55 0.032(4) 0.026(4) 0.041(5) -0.004(4) -0.005(4) -0.010(4)
C56 0.035(5) 0.021(4) 0.039(5) 0.002(4) -0.010(4) -0.008(3)
C57 0.032(4) 0.028(4) 0.042(5) -0.010(4) 0.002(4) -0.014(4)
C58 0.041(5) 0.045(6) 0.051(6) -0.019(5) -0.004(4) -0.009(4)
C59 0.059(7) 0.092(10) 0.052(7) -0.042(7) 0.014(5) -0.034(7)
C60 0.029(4) 0.032(5) 0.039(5) -0.005(4) -0.004(4) -0.015(4)
C61 0.031(4) 0.026(4) 0.041(5) -0.002(4) -0.005(4) -0.011(3)
C62 0.036(5) 0.023(4) 0.044(5) -0.007(4) -0.006(4) -0.006(4)
C63 0.053(7) 0.070(8) 0.053(7) -0.030(6) -0.016(5) 0.007(6)
C64 0.063(8) 0.082(10) 0.059(7) -0.029(7) -0.006(6) 0.008(7)
C65 0.037(5) 0.030(5) 0.043(5) -0.010(4) -0.011(4) -0.006(4)
C66 0.030(4) 0.025(4) 0.044(5) -0.002(4) -0.008(4) -0.011(3)
O2AA 0.092(12) 0.21(2) 0.18(2) 0.004(17) -0.020(13) -0.068(14)
C5AA 0.051(9) 0.084(12) 0.150(15) 0.068(11) -0.042(10) -0.027(9)
O3AA 0.073(9) 0.110(12) 0.162(14) 0.057(11) -0.032(10) -0.025(9)
C9AA 0.074(16) 0.21(3) 0.17(2) -0.02(2) -0.037(17) -0.064(18)
C6AA 0.069(14) 0.109(18) 0.15(2) 0.075(16) -0.038(15) -0.034(14)
C4AA 0.062(9) 0.098(12) 0.156(14) 0.067(11) -0.033(10) -0.026(9)
C1BA 0.074(10) 0.104(12) 0.166(15) 0.066(12) -0.028(11) -0.027(10)
C0BA 0.077(10) 0.111(12) 0.170(15) 0.058(12) -0.023(11) -0.026(10)
C3AA 0.222(10) 0.131(8) 0.135(8) -0.054(7) 0.061(8) -0.073(8)
C7AA 0.084(12) 0.21(2) 0.17(2) 0.005(18) -0.023(14) -0.068(15)
C0AA 0.095(13) 0.22(2) 0.18(2) 0.007(18) -0.013(14) -0.050(15)
C8AA 0.100(12) 0.22(2) 0.18(2) 0.002(17) -0.016(13) -0.054(15)
C1AA 0.083(12) 0.21(2) 0.17(2) 0.007(18) -0.021(14) -0.058(15)
Br0A 0.225(9) 0.138(7) 0.102(6) -0.060(5) 0.039(6) -0.104(7)
Br1A 0.096(7) 0.058(5) 0.37(2) 0.027(9) -0.035(10) -0.038(5)

loop_
_atom_type_symbol
_atom_type_description
_atom_type_scat_dispersion_real
_atom_type_scat_dispersion_imag
_atom_type_scat_source
C C 0.0148 0.0070 'International Tables Vol C Tables 4.2.6.8 and 6.1.1.4'
H H 0.0000 0.0000 'International Tables Vol C Tables 4.2.6.8 and 6.1.1.4'
Br Br -0.9502 1.0410 'International Tables Vol C Tables 4.2.6.8 and 6.1.1.4'
O O 0.0412 0.0250 'International Tables Vol C Tables 4.2.6.8 and 6.1.1.4'

loop_
_geom_angle_atom_site_label_1
_geom_angle_atom_site_label_2
_geom_angle_atom_site_label_3
_geom_angle
_geom_angle_site_symmetry_1
_geom_angle_site_symmetry_3
_geom_angle_publ_flag
C53 Br12 Br0A 133.9(7) . 2_667 ?
C3 O1 C2 116.5(8) . . ?
C6 O2 C7 118.0(7) . . ?
C13 O3 C14 117.6(7) . . ?
C18 O4 C19 117.6(8) . . ?
C24 O5 C25 117.5(7) . . ?
C29 O6 C30 117.1(7) . . ?
C35 O7 C36 118.8(9) . . ?
C40 O8 C41 117.8(9) . . ?
C46 O9 C47 113.8(7) . . ?
C51 O10 C52 115.6(8) . . ?
C57 O11 C58 116.2(7) . . ?
C62 O12 C63 118.1(8) . . ?
Br1 C1 H1A 102.7 . . ?
Br1 C1 H1B 102.7 . . ?
Br2 C1 H1BC 105.3 . . ?
Br2 C1 H1BD 105.3 . . ?
H1A C1 H1B 105.0 . . ?
H1BC C1 H1BD 106.0 . . ?
C2 C1 Br1 137.8(16) . . ?
C2 C1 Br2 128.1(19) . . ?
C2 C1 H1A 102.7 . . ?
C2 C1 H1B 102.7 . . ?
C2 C1 H1BC 105.3 . . ?
C2 C1 H1BD 105.3 . . ?
O1 C2 H2A 108.5 . . ?
O1 C2 H2B 108.5 . . ?
C1 C2 O1 115.1(14) . . ?
C1 C2 H2A 108.5 . . ?
C1 C2 H2B 108.5 . . ?
H2A C2 H2B 107.5 . . ?
O1 C3 C4 123.0(8) . . ?
O1 C3 C10 116.3(8) . . ?
C4 C3 C10 120.7(8) . . ?
C3 C4 H4 119.7 . . ?
C5 C4 C3 120.7(8) . . ?
C5 C4 H4 119.7 . . ?
C4 C5 C6 118.9(8) . . ?
C4 C5 C66 120.9(7) . . ?
C6 C5 C66 120.0(8) . . ?
O2 C6 C5 115.1(7) . . ?
C9 C6 O2 124.8(7) . . ?
C9 C6 C5 120.1(8) . . ?
O2 C7 H7A 109.9 . . ?
O2 C7 H7B 109.9 . . ?
O2 C7 C8 109.0(8) . . ?
H7A C7 H7B 108.3 . . ?
C8 C7 H7A 109.9 . . ?
C8 C7 H7B 109.9 . . ?
Br3 C8 H8A 109.1 . . ?
Br3 C8 H8B 109.1 . . ?
C7 C8 Br3 112.7(8) . . ?
C7 C8 H8A 109.1 . . ?
C7 C8 H8B 109.1 . . ?
H8A C8 H8B 107.8 . . ?
C6 C9 H9 119.3 . . ?
C6 C9 C10 121.5(8) . . ?
C10 C9 H9 119.3 . . ?
C3 C10 C11 121.1(8) . . ?
C9 C10 C3 118.0(8) . . ?
C9 C10 C11 120.9(7) . . ?
C10 C11 H11A 109.2 . . ?
C10 C11 H11B 109.2 . . ?
H11A C11 H11B 107.9 . . ?
C12 C11 C10 112.2(7) . . ?
C12 C11 H11A 109.2 . . ?
C12 C11 H11B 109.2 . . ?
C13 C12 C11 122.3(8) . . ?
C13 C12 C21 117.7(8) . . ?
C21 C12 C11 120.1(7) . . ?
C12 C13 O3 115.1(8) . . ?
C16 C13 O3 123.5(7) . . ?
C16 C13 C12 121.3(8) . . ?
O3 C14 H14A 110.1 . . ?
O3 C14 H14B 110.1 . . ?
O3 C14 C15 107.9(8) . . ?
H14A C14 H14B 108.4 . . ?
C15 C14 H14A 110.1 . . ?
C15 C14 H14B 110.1 . . ?
Br4 C15 H15A 109.5 . . ?
Br4 C15 H15B 109.5 . . ?
C14 C15 Br4 110.7(7) . . ?
C14 C15 H15A 109.5 . . ?
C14 C15 H15B 109.5 . . ?
H15A C15 H15B 108.1 . . ?
C13 C16 H16 119.5 . . ?
C17 C16 C13 121.1(8) . . ?
C17 C16 H16 119.5 . . ?
C16 C17 C18 117.5(8) . . ?
C16 C17 C22 120.9(8) . . ?
C18 C17 C22 121.6(8) . . ?
C17 C18 O4 115.2(8) . . ?
C21 C18 O4 123.0(8) . . ?
C21 C18 C17 121.8(8) . . ?
O4 C19 H19A 110.3 . . ?
O4 C19 H19B 110.3 . . ?
O4 C19 C20 107.2(11) . . ?
H19A C19 H19B 108.5 . . ?
C20 C19 H19A 110.3 . . ?
C20 C19 H19B 110.3 . . ?
Br5 C20 H20A 109.3 . . ?
Br5 C20 H20B 109.3 . . ?
C19 C20 Br5 111.7(11) . . ?
C19 C20 H20A 109.3 . . ?
C19 C20 H20B 109.3 . . ?
H20A C20 H20B 107.9 . . ?
C12 C21 H21 119.7 . . ?
C18 C21 C12 120.6(8) . . ?
C18 C21 H21 119.7 . . ?
C17 C22 H22A 108.7 . . ?
C17 C22 H22B 108.7 . . ?
H22A C22 H22B 107.6 . . ?
C23 C22 C17 114.3(7) . . ?
C23 C22 H22A 108.7 . . ?
C23 C22 H22B 108.7 . . ?
C24 C23 C22 121.3(8) . . ?
C24 C23 C32 118.9(8) . . ?
C32 C23 C22 119.8(8) . . ?
O5 C24 C23 116.5(8) . . ?
O5 C24 C27 123.3(8) . . ?
C23 C24 C27 120.2(8) . . ?
O5 C25 H25A 110.1 . . ?
O5 C25 H25B 110.1 . . ?
O5 C25 C26 108.1(8) . . ?
H25A C25 H25B 108.4 . . ?
C26 C25 H25A 110.1 . . ?
C26 C25 H25B 110.1 . . ?
Br6 C26 H26A 109.2 . . ?
Br6 C26 H26B 109.2 . . ?
C25 C26 Br6 111.9(8) . . ?
C25 C26 H26A 109.2 . . ?
C25 C26 H26B 109.2 . . ?
H26A C26 H26B 107.9 . . ?
C24 C27 H27 119.4 . . ?
C28 C27 C24 121.3(8) . . ?
C28 C27 H27 119.4 . . ?
C27 C28 C29 118.4(8) . . ?
C27 C28 C33 120.7(8) . . ?
C29 C28 C33 120.7(8) . . ?
O6 C29 C28 116.1(8) . . ?
O6 C29 C32 123.3(8) . . ?
C32 C29 C28 120.6(8) . . ?
O6 C30 H30A 110.0 . . ?
O6 C30 H30B 110.0 . . ?
O6 C30 C31 108.4(8) . . ?
H30A C30 H30B 108.4 . . ?
C31 C30 H30A 110.0 . . ?
C31 C30 H30B 110.0 . . ?
Br7 C31 H31A 109.3 . . ?
Br7 C31 H31B 109.3 . . ?
C30 C31 Br7 111.5(7) . . ?
C30 C31 H31A 109.3 . . ?
C30 C31 H31B 109.3 . . ?
H31A C31 H31B 108.0 . . ?
C23 C32 H32 119.7 . . ?
C29 C32 C23 120.5(8) . . ?
C29 C32 H32 119.7 . . ?
C28 C33 H33A 108.7 . . ?
C28 C33 H33B 108.7 . . ?
C28 C33 C34 114.3(8) . . ?
H33A C33 H33B 107.6 . . ?
C34 C33 H33A 108.7 . . ?
C34 C33 H33B 108.7 . . ?
C35 C34 C33 120.9(8) . . ?
C35 C34 C43 118.7(8) . . ?
C43 C34 C33 120.4(8) . . ?
O7 C35 C34 117.7(8) . . ?
O7 C35 C38 122.4(9) . . ?
C34 C35 C38 119.9(9) . . ?
O7 C36 H36A 109.8 . . ?
O7 C36 H36B 109.8 . . ?
O7 C36 C37 109.5(12) . . ?
H36A C36 H36B 108.2 . . ?
C37 C36 H36A 109.8 . . ?
C37 C36 H36B 109.8 . . ?
Br8 C37 H37A 108.9 . . ?
Br8 C37 H37B 108.9 . . ?
C36 C37 Br8 113.5(13) . . ?
C36 C37 H37A 108.9 . . ?
C36 C37 H37B 108.9 . . ?
H37A C37 H37B 107.7 . . ?
C35 C38 H38 119.1 . . ?
C39 C38 C35 121.8(9) . . ?
C39 C38 H38 119.1 . . ?
C38 C39 C40 118.0(8) . . ?
C38 C39 C44 120.5(9) . . ?
C40 C39 C44 121.4(9) . . ?
C39 C40 O8 115.0(8) . . ?
C43 C40 O8 125.7(8) . . ?
C43 C40 C39 119.3(8) . . ?
O8 C41 H41A 108.2 . . ?
O8 C41 H41B 108.2 . . ?
H41A C41 H41B 107.3 . . ?
C3AA C41 O8 116.4(17) . . ?
C3AA C41 H41A 108.2 . . ?
C3AA C41 H41B 108.2 . . ?
C34 C43 H43 118.9 . . ?
C40 C43 C34 122.2(9) . . ?
C40 C43 H43 118.9 . . ?
C39 C44 H44A 108.7 . . ?
C39 C44 H44B 108.7 . . ?
H44A C44 H44B 107.6 . . ?
C45 C44 C39 114.3(7) . . ?
C45 C44 H44A 108.7 . . ?
C45 C44 H44B 108.7 . . ?
C46 C45 C44 121.2(8) . . ?
C54 C45 C44 120.7(9) . . ?
C54 C45 C46 118.0(8) . . ?
O9 C46 C45 118.2(8) . . ?
O9 C46 C49 121.3(8) . . ?
C49 C46 C45 120.4(8) . . ?
O9 C47 H47A 110.0 . . ?
O9 C47 H47B 110.0 . . ?
O9 C47 C48 108.4(9) . . ?
H47A C47 H47B 108.4 . . ?
C48 C47 H47A 110.0 . . ?
C48 C47 H47B 110.0 . . ?
Br10 C48 H48A 109.5 . . ?
Br10 C48 H48B 109.5 . . ?
C47 C48 Br10 110.8(9) . . ?
C47 C48 H48A 109.5 . . ?
C47 C48 H48B 109.5 . . ?
H48A C48 H48B 108.1 . . ?
C46 C49 H49 119.2 . . ?
C50 C49 C46 121.6(8) . . ?
C50 C49 H49 119.2 . . ?
C49 C50 C51 117.7(8) . . ?
C49 C50 C55 120.7(8) . . ?
C51 C50 C55 121.7(8) . . ?
O10 C51 C50 115.4(8) . . ?
C54 C51 O10 124.3(8) . . ?
C54 C51 C50 120.3(8) . . ?
O10 C52 H52A 110.5 . . ?
O10 C52 H52B 110.5 . . ?
O10 C52 C53 106.0(10) . . ?
H52A C52 H52B 108.7 . . ?
C53 C52 H52A 110.5 . . ?
C53 C52 H52B 110.5 . . ?
Br11 C53 H53A 108.8 . . ?
Br11 C53 H53B 108.8 . . ?
Br12 C53 H53C 107.9 . . ?
Br12 C53 H53D 107.9 . . ?
C52 C53 Br11 113.8(10) . . ?
C52 C53 Br12 117.7(11) . . ?
C52 C53 H53A 108.8 . . ?
C52 C53 H53B 108.8 . . ?
C52 C53 H53C 107.9 . . ?
C52 C53 H53D 107.9 . . ?
H53A C53 H53B 107.7 . . ?
H53C C53 H53D 107.2 . . ?
C45 C54 C51 121.9(9) . . ?
C45 C54 H54 119.1 . . ?
C51 C54 H54 119.1 . . ?
C50 C55 H55A 109.0 . . ?
C50 C55 H55B 109.0 . . ?
H55A C55 H55B 107.8 . . ?
C56 C55 C50 112.7(7) . . ?
C56 C55 H55A 109.0 . . ?
C56 C55 H55B 109.0 . . ?
C57 C56 C55 121.6(8) . . ?
C57 C56 C65 118.4(8) . . ?
C65 C56 C55 120.0(8) . . ?
O11 C57 C60 123.3(8) . . ?
C56 C57 O11 115.8(8) . . ?
C56 C57 C60 120.9(8) . . ?
O11 C58 H58A 110.2 . . ?
O11 C58 H58B 110.2 . . ?
O11 C58 C59 107.6(8) . . ?
H58A C58 H58B 108.5 . . ?
C59 C58 H58A 110.2 . . ?
C59 C58 H58B 110.2 . . ?
Br13 C59 H59A 109.0 . . ?
Br13 C59 H59B 109.0 . . ?
C58 C59 Br13 113.0(8) . . ?
C58 C59 H59A 109.0 . . ?
C58 C59 H59B 109.0 . . ?
H59A C59 H59B 107.8 . . ?
C57 C60 H60 120.0 . . ?
C61 C60 C57 119.9(8) . . ?
C61 C60 H60 120.0 . . ?
C60 C61 C66 119.3(8) . . ?
C62 C61 C60 119.5(8) . . ?
C62 C61 C66 121.0(8) . . ?
O12 C62 C65 122.7(8) . . ?
C61 C62 O12 116.4(8) . . ?
C61 C62 C65 120.8(8) . . ?
O12 C63 H63A 109.7 . . ?
O12 C63 H63B 109.7 . . ?
O12 C63 C64 109.6(10) . . ?
H63A C63 H63B 108.2 . . ?
C64 C63 H63A 109.7 . . ?
C64 C63 H63B 109.7 . . ?
Br14 C64 H64A 108.9 . . ?
Br14 C64 H64B 108.9 . . ?
C63 C64 Br14 113.5(10) . . ?
C63 C64 H64A 108.9 . . ?
C63 C64 H64B 108.9 . . ?
H64A C64 H64B 107.7 . . ?
C56 C65 C62 120.4(8) . . ?
C56 C65 H65 119.8 . . ?
C62 C65 H65 119.8 . . ?
C5 C66 H66A 108.1 . . ?
C5 C66 H66B 108.1 . . ?
C61 C66 C5 116.7(7) . . ?
C61 C66 H66A 108.1 . . ?
C61 C66 H66B 108.1 . . ?
H66A C66 H66B 107.3 . . ?
C7AA O2AA C8AA 107.2(16) . . ?
C4AA C5AA H5AA 125.8 . . ?
C1BA C5AA H5AA 125.8 . . ?
C1BA C5AA C4AA 108.3(16) . . ?
C0BA O3AA C4AA 103(2) . . ?
H9AA C9AA H9AB 109.5 . . ?
H9AA C9AA H9AC 109.5 . . ?
H9AB C9AA H9AC 109.5 . . ?
C8AA C9AA H9AA 109.5 . . ?
C8AA C9AA H9AB 109.5 . . ?
C8AA C9AA H9AC 109.5 . . ?
H6AA C6AA H6AB 109.5 . . ?
H6AA C6AA H6AC 109.5 . . ?
H6AB C6AA H6AC 109.5 . . ?
C4AA C6AA H6AA 109.5 . . ?
C4AA C6AA H6AB 109.5 . . ?
C4AA C6AA H6AC 109.5 . . ?
C5AA C4AA C6AA 119(2) . . ?
O3AA C4AA C5AA 111.5(17) . . ?
O3AA C4AA C6AA 125(2) . . ?
C5AA C1BA H1BA 128.8 . . ?
C5AA C1BA C0BA 102.4(19) . . ?
C0BA C1BA H1BA 128.8 . . ?
O3AA C0BA C1BA 115(2) . . ?
O3AA C0BA H0BA 122.7 . . ?
C1BA C0BA H0BA 122.7 . . ?
Br9 C3AA H3AA 98.5 . . ?
Br9 C3AA H3AB 98.5 . . ?
C41 C3AA Br9 152(2) . . ?
C41 C3AA H3AA 98.5 . . ?
C41 C3AA H3AB 98.4 . . ?
C41 C3AA H3AC 108.3 . . ?
C41 C3AA H3AD 108.3 . . ?
C41 C3AA H3AE 102.9 . . ?
C41 C3AA H3AF 102.9 . . ?
C41 C3AA Br0A 116(2) . . ?
C41 C3AA Br1A 137(2) . . ?
H3AA C3AA H3AB 103.8 . . ?
H3AC C3AA H3AD 107.4 . . ?
H3AE C3AA H3AF 105.1 . . ?
Br0A C3AA H3AC 108.3 . . ?
Br0A C3AA H3AD 108.3 . . ?
Br1A C3AA H3AE 102.9 . . ?
Br1A C3AA H3AF 102.9 . . ?
O2AA C7AA H7AA 124.1 . . ?
C1AA C7AA O2AA 112(2) . . ?
C1AA C7AA H7AA 124.1 . . ?
C8AA C0AA H0AA 124.8 . . ?
C1AA C0AA H0AA 124.8 . . ?
C1AA C0AA C8AA 110.5(17) . . ?
O2AA C8AA C9AA 157(3) . . ?
C0AA C8AA O2AA 105.2(18) . . ?
C0AA C8AA C9AA 97(3) . . ?
C7AA C1AA C0AA 105.4(18) . . ?
C7AA C1AA H1AC 127.3 . . ?
C0AA C1AA H1AC 127.3 . . ?
C3AA Br0A Br12 127.5(10) . 2_667 ?

loop_
_geom_bond_atom_site_label_1
_geom_bond_atom_site_label_2
_geom_bond_distance
_geom_bond_site_symmetry_2
_geom_bond_publ_flag
Br1 C1 1.751(15) . ?
Br2 C1 1.650(16) . ?
Br3 C8 1.927(13) . ?
Br4 C15 1.931(11) . ?
Br5 C20 1.934(19) . ?
Br6 C26 1.929(12) . ?
Br7 C31 1.944(11) . ?
Br8 C37 1.907(16) . ?
Br9 C3AA 1.657(14) . ?
Br10 C48 1.966(13) . ?
Br11 C53 1.781(15) . ?
Br12 C53 1.794(12) . ?
Br12 Br0A 2.331(12) 2_667 ?
Br13 C59 1.899(15) . ?
Br14 C64 1.928(14) . ?
O1 C2 1.399(13) . ?
O1 C3 1.376(11) . ?
O2 C6 1.386(10) . ?
O2 C7 1.418(11) . ?
O3 C13 1.408(10) . ?
O3 C14 1.411(10) . ?
O4 C18 1.394(11) . ?
O4 C19 1.422(13) . ?
O5 C24 1.372(10) . ?
O5 C25 1.427(11) . ?
O6 C29 1.378(10) . ?
O6 C30 1.416(11) . ?
O7 C35 1.373(11) . ?
O7 C36 1.394(14) . ?
O8 C40 1.392(11) . ?
O8 C41 1.449(17) . ?
O9 C46 1.390(10) . ?
O9 C47 1.416(12) . ?
O10 C51 1.386(10) . ?
O10 C52 1.436(13) . ?
O11 C57 1.392(10) . ?
O11 C58 1.417(11) . ?
O12 C62 1.381(11) . ?
O12 C63 1.426(12) . ?
C1 H1A 0.9900 . ?
C1 H1B 0.9900 . ?
C1 H1BC 0.9900 . ?
C1 H1BD 0.9900 . ?
C1 C2 1.258(19) . ?
C2 H2A 0.9900 . ?
C2 H2B 0.9900 . ?
C3 C4 1.394(12) . ?
C3 C10 1.399(11) . ?
C4 H4 0.9500 . ?
C4 C5 1.370(12) . ?
C5 C6 1.405(11) . ?
C5 C66 1.533(11) . ?
C6 C9 1.378(12) . ?
C7 H7A 0.9900 . ?
C7 H7B 0.9900 . ?
C7 C8 1.505(14) . ?
C8 H8A 0.9900 . ?
C8 H8B 0.9900 . ?
C9 H9 0.9500 . ?
C9 C10 1.385(12) . ?
C10 C11 1.516(11) . ?
C11 H11A 0.9900 . ?
C11 H11B 0.9900 . ?
C11 C12 1.511(12) . ?
C12 C13 1.390(11) . ?
C12 C21 1.398(13) . ?
C13 C16 1.387(12) . ?
C14 H14A 0.9900 . ?
C14 H14B 0.9900 . ?
C14 C15 1.504(14) . ?
C15 H15A 0.9900 . ?
C15 H15B 0.9900 . ?
C16 H16 0.9500 . ?
C16 C17 1.387(12) . ?
C17 C18 1.390(12) . ?
C17 C22 1.516(12) . ?
C18 C21 1.380(13) . ?
C19 H19A 0.9900 . ?
C19 H19B 0.9900 . ?
C19 C20 1.533(18) . ?
C20 H20A 0.9900 . ?
C20 H20B 0.9900 . ?
C21 H21 0.9500 . ?
C22 H22A 0.9900 . ?
C22 H22B 0.9900 . ?
C22 C23 1.515(12) . ?
C23 C24 1.389(12) . ?
C23 C32 1.403(12) . ?
C24 C27 1.400(12) . ?
C25 H25A 0.9900 . ?
C25 H25B 0.9900 . ?
C25 C26 1.517(14) . ?
C26 H26A 0.9900 . ?
C26 H26B 0.9900 . ?
C27 H27 0.9500 . ?
C27 C28 1.389(12) . ?
C28 C29 1.397(12) . ?
C28 C33 1.526(12) . ?
C29 C32 1.395(12) . ?
C30 H30A 0.9900 . ?
C30 H30B 0.9900 . ?
C30 C31 1.489(14) . ?
C31 H31A 0.9900 . ?
C31 H31B 0.9900 . ?
C32 H32 0.9500 . ?
C33 H33A 0.9900 . ?
C33 H33B 0.9900 . ?
C33 C34 1.538(12) . ?
C34 C35 1.378(13) . ?
C34 C43 1.354(13) . ?
C35 C38 1.388(13) . ?
C36 H36A 0.9900 . ?
C36 H36B 0.9900 . ?
C36 C37 1.497(19) . ?
C37 H37A 0.9900 . ?
C37 H37B 0.9900 . ?
C38 H38 0.9500 . ?
C38 C39 1.375(13) . ?
C39 C40 1.388(13) . ?
C39 C44 1.533(12) . ?
C40 C43 1.397(13) . ?
C41 H41A 0.9900 . ?
C41 H41B 0.9900 . ?
C41 C3AA 1.18(2) . ?
C43 H43 0.9500 . ?
C44 H44A 0.9900 . ?
C44 H44B 0.9900 . ?
C44 C45 1.520(13) . ?
C45 C46 1.392(13) . ?
C45 C54 1.372(13) . ?
C46 C49 1.390(13) . ?
C47 H47A 0.9900 . ?
C47 H47B 0.9900 . ?
C47 C48 1.505(15) . ?
C48 H48A 0.9900 . ?
C48 H48B 0.9900 . ?
C49 H49 0.9500 . ?
C49 C50 1.373(12) . ?
C50 C51 1.406(13) . ?
C50 C55 1.529(12) . ?
C51 C54 1.381(13) . ?
C52 H52A 0.9900 . ?
C52 H52B 0.9900 . ?
C52 C53 1.535(16) . ?
C53 H53A 0.9900 . ?
C53 H53B 0.9900 . ?
C53 H53C 0.9900 . ?
C53 H53D 0.9900 . ?
C54 H54 0.9500 . ?
C55 H55A 0.9900 . ?
C55 H55B 0.9900 . ?
C55 C56 1.513(12) . ?
C56 C57 1.388(12) . ?
C56 C65 1.392(12) . ?
C57 C60 1.404(13) . ?
C58 H58A 0.9900 . ?
C58 H58B 0.9900 . ?
C58 C59 1.538(15) . ?
C59 H59A 0.9900 . ?
C59 H59B 0.9900 . ?
C60 H60 0.9500 . ?
C60 C61 1.384(12) . ?
C61 C62 1.373(13) . ?
C61 C66 1.529(12) . ?
C62 C65 1.400(13) . ?
C63 H63A 0.9900 . ?
C63 H63B 0.9900 . ?
C63 C64 1.498(16) . ?
C64 H64A 0.9900 . ?
C64 H64B 0.9900 . ?
C65 H65 0.9500 . ?
C66 H66A 0.9900 . ?
C66 H66B 0.9900 . ?
O2AA C7AA 1.381(19) . ?
O2AA C8AA 1.419(18) . ?
C5AA H5AA 0.9500 . ?
C5AA C4AA 1.379(18) . ?
C5AA C1BA 1.374(18) . ?
O3AA C4AA 1.365(18) . ?
O3AA C0BA 1.346(18) . ?
C9AA H9AA 0.9800 . ?
C9AA H9AB 0.9800 . ?
C9AA H9AC 0.9800 . ?
C9AA C8AA 1.529(19) . ?
C6AA H6AA 0.9800 . ?
C6AA H6AB 0.9800 . ?
C6AA H6AC 0.9800 . ?
C6AA C4AA 1.452(18) . ?
C1BA H1BA 0.9500 . ?
C1BA C0BA 1.405(19) . ?
C0BA H0BA 0.9500 . ?
C3AA H3AA 0.9900 . ?
C3AA H3AB 0.9900 . ?
C3AA H3AC 0.9900 . ?
C3AA H3AD 0.9900 . ?
C3AA H3AE 0.9900 . ?
C3AA H3AF 0.9900 . ?
C3AA Br0A 1.791(17) . ?
C3AA Br1A 1.911(16) . ?
C7AA H7AA 0.9500 . ?
C7AA C1AA 1.364(19) . ?
C0AA H0AA 0.9500 . ?
C0AA C8AA 1.412(19) . ?
C0AA C1AA 1.398(19) . ?
C1AA H1AC 0.9500 . ?
